data_2010943
loop_
_publ_author_name
'Kabak, Mehmet'
'Elerman, Yal\;cin'
'G\"uner, Vildan'
'Durlu, Tahsin Nuri'

_publ_section_title <i>N</i>-(<i>p</i>-Chlorophenyl)-3,3-diphenyl-4-(\b-phenylstyryl)azetidin-2-one
_journal_issue 5
_journal_name_full 'Acta Crystallographica Section C'
_journal_page_first e207
_journal_page_last e208
_journal_paper_doi 10.1107/S0108270100004546
_journal_volume 56
_journal_year 2000
_chemical_formula_sum 'C35 H26 Cl N O'
_chemical_formula_weight 512.02
_chemical_name_systematic
;
?
;
_space_group_IT_number 14
_symmetry_cell_setting monoclinic
_symmetry_space_group_name_Hall '-P 2yn'
_symmetry_space_group_name_H-M 'P 1 21/n 1'
_cell_angle_alpha 90.00
_cell_angle_beta 92.972(9)
_cell_angle_gamma 90.00
_cell_formula_units_Z 4
_cell_length_a 14.0672(13)
_cell_length_b 12.6920(10)
_cell_length_c 15.5238(17)
_cell_measurement_reflns_used 25
_cell_measurement_temperature 293(2)
_cell_measurement_theta_max 27.92
_cell_measurement_theta_min 20.05
_cell_volume 2767.9(5)
_computing_cell_refinement 'MSC/AFC Diffractometer Control Software'
_computing_data_collection
;
MSC/AFC Diffractometer Control Software
(Molecular Structure Corporation, 1994)
;
_computing_data_reduction 'TEXSAN (Molecular Structure Corporation, 1997)'
_computing_molecular_graphics 'PLATON (Spek, 1990)'
_computing_structure_refinement 'SHELXL97 (Sheldrick, 1997)'
_computing_structure_solution 'SHELXS97 (Sheldrick, 1990)'
_diffrn_ambient_temperature 293(2)
_diffrn_measured_fraction_theta_full 1.000
_diffrn_measured_fraction_theta_max 1.000
_diffrn_measurement_device_type 'Rigaku AFC-7S'
_diffrn_measurement_method \w-2\q
_diffrn_radiation_monochromator graphite
_diffrn_radiation_source 'fine-focus sealed tube'
_diffrn_radiation_type MoK\a
_diffrn_radiation_wavelength .71069
_diffrn_reflns_av_R_equivalents .0305
_diffrn_reflns_av_sigmaI/netI .0380
_diffrn_reflns_limit_h_max 19
_diffrn_reflns_limit_h_min 0
_diffrn_reflns_limit_k_max 17
_diffrn_reflns_limit_k_min 0
_diffrn_reflns_limit_l_max 21
_diffrn_reflns_limit_l_min -21
_diffrn_reflns_number 8362
_diffrn_reflns_theta_full 30.00
_diffrn_reflns_theta_max 30.0
_diffrn_reflns_theta_min 2.01
_diffrn_standards_decay_% .56
_diffrn_standards_interval_count 150
_diffrn_standards_number 3
_exptl_absorpt_coefficient_mu .166
_exptl_absorpt_correction_T_max .944
_exptl_absorpt_correction_T_min .866
_exptl_absorpt_correction_type '\y scans (North et al., 1968)'
_exptl_crystal_colour white
_exptl_crystal_density_diffrn 1.231
_exptl_crystal_density_method 'not measured'
_exptl_crystal_description prism
_exptl_crystal_F_000 1072
_exptl_crystal_size_max .85
_exptl_crystal_size_mid .55
_exptl_crystal_size_min .35
_refine_diff_density_max .242
_refine_diff_density_min -.347
_refine_ls_extinction_method none
_refine_ls_goodness_of_fit_ref 1.031
_refine_ls_hydrogen_treatment constr
_refine_ls_matrix_type full
_refine_ls_number_parameters 362
_refine_ls_number_reflns 8067
_refine_ls_number_restraints 19
_refine_ls_restrained_S_all 1.033
_refine_ls_R_factor_all .117
_refine_ls_R_factor_gt .048
_refine_ls_shift/su_max <0.001
_refine_ls_shift/su_mean .000
_refine_ls_structure_factor_coef Fsqd
_refine_ls_weighting_details 'calc w = 1/[\s^2^(Fo^2^)+(0.0740P)^2^+0.4079P] where P = (Fo^2^+2Fc^2^)/3'
_refine_ls_weighting_scheme calc
_refine_ls_wR_factor_ref .165
_reflns_number_gt 4115
_reflns_number_total 8067
_reflns_threshold_expression >2\s(I)
_cod_data_source_file qa0260.cif
_cod_data_source_block I
_cod_original_sg_symbol_H-M 'P 21/n'
_cod_database_code 2010943
_cod_database_fobs_code 2010943

loop_
_symmetry_equiv_pos_as_xyz
'x, y, z'
'-x+1/2, y+1/2, -z+1/2'
'-x, -y, -z'
'x-1/2, -y-1/2, z-1/2'

loop_
_atom_site_label
_atom_site_fract_x
_atom_site_fract_y
_atom_site_fract_z
_atom_site_U_iso_or_equiv
_atom_site_adp_type
_atom_site_calc_flag
_atom_site_refinement_flags
_atom_site_occupancy
_atom_site_disorder_assembly
_atom_site_disorder_group
_atom_site_type_symbol
Cl1 .21711(6) -.54828(4) .08541(5) .0921(2) Uani d . 1 . . Cl
O1 .23169(12) -.00232(11) .17684(8) .0659(4) Uani d . 1 . . O
N1 .25368(10) -.08797(11) .04540(8) .0443(3) Uani d . 1 A . N
C1 .24103(14) -.24208(15) .13719(10) .0518(4) Uani d . 1 . . C
H1 .2440 -.1991 .1858 .062 Uiso calc . 1 . . H
C2 .23200(15) -.34996(16) .14577(12) .0563(5) Uani d . 1 . . C
H2 .2290 -.3798 .2003 .068 Uiso calc . 1 . . H
C3 .22751(13) -.41295(14) .07405(12) .0530(4) Uani d . 1 . . C
C4 .23218(14) -.37034(15) -.00697(12) .0555(5) Uani d . 1 . . C
H4 .2287 -.4137 -.0553 .067 Uiso calc . 1 . . H
C5 .24207(13) -.26229(15) -.01622(10) .0475(4) Uani d . 1 . . C
H5 .2463 -.2331 -.0708 .057 Uiso calc . 1 . . H
C6 .24560(11) -.19807(13) .05541(10) .0399(3) Uani d . 1 . . C
C7 .24586(13) -.00521(14) .10099(11) .0466(4) Uani d . 1 . . C
C8 .26382(11) .07733(13) .03019(10) .0422(4) Uani d . 1 A . C
C9 .17884(12) .14599(14) .00520(11) .0469(4) Uani d D 1 . . C
C10 .0957(6) .1462(7) .0569(7) .0650(18) Uani d PDU .57(3) A 1 C
H10 .0932 .1036 .1055 .078 Uiso calc P .57 A 1 H
C11 .0208(6) .2111(8) .0322(8) .083(2) Uani d PDU .57(3) A 1 C
H11 -.0310 .2176 .0667 .099 Uiso calc P .57 A 1 H
C10' .0904(9) .1231(17) .0244(18) .090(5) Uani d PDU .43(3) A 2 C
H10' .0809 .0666 .0612 .108 Uiso calc P .43 A 2 H
C11' .0118(8) .178(2) -.007(2) .111(8) Uani d PDU .43(3) A 2 C
H11' -.0490 .1524 .0002 .134 Uiso calc P .43 A 2 H
C12 .02316(17) .2691(3) -.0479(2) .1031(10) Uani d D 1 . . C
H12 -.0320 .2994 -.0725 .124 Uiso calc . 1 B 1 H
C13 .10695(16) .2788(2) -.08677(16) .0749(6) Uani d D 1 A . C
H13 .1120 .3260 -.1321 .090 Uiso calc . 1 . . H
C14 .18458(14) .21898(16) -.05942(13) .0592(5) Uani d D 1 A . C
H14 .2421 .2284 -.0854 .071 Uiso calc . 1 . . H
C15 .35263(12) .14223(13) .05076(11) .0451(4) Uani d . 1 . . C
C16 .35612(15) .20333(16) .12497(13) .0607(5) Uani d . 1 A . C
H16 .3049 .2027 .1606 .073 Uiso calc . 1 . . H
C17 .4346(2) .26511(18) .14673(16) .0768(7) Uani d . 1 . . C
H17 .4363 .3045 .1973 .092 Uiso calc . 1 . . H
C18 .50944(17) .26865(18) .09437(18) .0759(7) Uani d . 1 A . C
H18 .5618 .3110 .1088 .091 Uiso calc . 1 . . H
C19 .50711(14) .20960(18) .02067(17) .0694(6) Uani d . 1 . . C
H19 .5583 .2120 -.0149 .083 Uiso calc . 1 . . H
C20 .42904(13) .14588(16) -.00184(13) .0557(4) Uani d . 1 A . C
H20 .4283 .1059 -.0521 .067 Uiso calc . 1 . . H
C21 .27534(12) -.02258(13) -.03024(10) .0425(4) Uani d . 1 . . C
H21 .3412 -.0318 -.0465 .051 Uiso calc . 1 . . H
C22 .20596(12) -.03453(14) -.10572(10) .0455(4) Uani d . 1 A . C
H22 .1461 -.0607 -.0944 .055 Uiso calc . 1 . . H
C23 .22115(12) -.01142(13) -.18790(10) .0421(4) Uani d . 1 . . C
C24 .31431(12) .02977(13) -.21515(10) .0436(4) Uani d . 1 A . C
C25 .39607(15) -.03146(17) -.21180(13) .0608(5) Uani d . 1 . . C
H25 .3932 -.1013 -.1939 .073 Uiso calc . 1 . . H
C26 .48231(17) .0105(3) -.23497(17) .0827(7) Uani d . 1 A . C
H26 .5367 -.0311 -.2326 .099 Uiso calc . 1 . . H
C27 .48721(18) .1138(3) -.26141(18) .0904(8) Uani d . 1 . . C
H27 .5450 .1418 -.2769 .109 Uiso calc . 1 . . H
C28 .40756(19) .1752(2) -.26501(16) .0778(7) Uani d . 1 A . C
H28 .4114 .2453 -.2819 .093 Uiso calc . 1 . . H
C29 .32091(14) .13326(16) -.24350(13) .0575(5) Uani d . 1 . . C
H29 .2665 .1749 -.2481 .069 Uiso calc . 1 . . H
C30 .14310(12) -.02462(13) -.25553(10) .0425(4) Uani d . 1 A . C
C31 .16342(13) -.05656(15) -.33841(11) .0489(4) Uani d . 1 . . C
H31 .2264 -.0645 -.3526 .059 Uiso calc . 1 . . H
C32 .09065(15) -.07671(17) -.40000(12) .0608(5) Uani d . 1 A . C
H32 .1051 -.0990 -.4549 .073 Uiso calc . 1 . . H
C33 -.00214(15) -.06388(18) -.38022(14) .0655(5) Uani d . 1 . . C
H33 -.0507 -.0777 -.4217 .079 Uiso calc . 1 . . H
C34 -.02423(14) -.03063(17) -.29915(14) .0616(5) Uani d . 1 A . C
H34 -.0875 -.0223 -.2859 .074 Uiso calc . 1 . . H
C35 .04763(14) -.00968(15) -.23754(12) .0530(4) Uani d . 1 . . C
H35 .0324 .0146 -.1835 .064 Uiso calc . 1 . . H

loop_
_atom_site_aniso_label
_atom_site_aniso_U_11
_atom_site_aniso_U_22
_atom_site_aniso_U_33
_atom_site_aniso_U_12
_atom_site_aniso_U_13
_atom_site_aniso_U_23
Cl1 .1336(6) .0431(3) .1007(5) -.0021(3) .0165(4) .0019(3)
O1 .1041(11) .0546(8) .0405(7) -.0051(8) .0195(7) -.0026(6)
N1 .0576(8) .0429(7) .0326(6) -.0007(6) .0063(6) .0041(6)
C1 .0706(12) .0472(9) .0379(8) .0013(9) .0044(8) .0015(7)
C2 .0727(12) .0494(10) .0474(9) .0026(9) .0078(9) .0089(8)
C3 .0545(10) .0406(9) .0643(11) .0034(8) .0072(9) .0008(8)
C4 .0649(12) .0504(10) .0517(10) .0070(9) .0068(8) -.0089(8)
C5 .0541(10) .0501(10) .0390(8) .0047(8) .0077(7) .0003(7)
C6 .0395(8) .0416(8) .0388(8) .0020(7) .0030(6) .0024(6)
C7 .0549(10) .0451(9) .0402(9) -.0010(8) .0065(7) -.0004(7)
C8 .0445(8) .0431(8) .0396(8) -.0016(7) .0062(6) .0023(7)
C9 .0411(9) .0457(9) .0544(10) -.0007(7) .0059(7) .0015(8)
C10 .050(2) .084(3) .063(4) .003(2) .025(3) .005(3)
C11 .052(3) .098(4) .101(5) .010(3) .024(3) -.005(4)
C10' .064(5) .104(9) .106(11) .025(5) .043(6) .058(8)
C11' .039(4) .132(12) .167(16) .018(5) .034(6) .069(11)
C12 .0475(13) .101(2) .160(3) .0158(13) -.0029(15) .037(2)
C13 .0623(13) .0728(14) .0891(16) .0092(11) -.0023(11) .0230(13)
C14 .0503(10) .0598(11) .0680(12) .0057(9) .0083(9) .0141(10)
C15 .0441(9) .0414(8) .0493(9) .0011(7) -.0011(7) .0067(7)
C16 .0701(13) .0509(10) .0611(11) -.0073(9) .0045(10) -.0051(9)
C17 .0912(17) .0563(13) .0807(15) -.0135(12) -.0154(13) -.0067(11)
C18 .0609(13) .0575(13) .1062(19) -.0118(11) -.0242(13) .0105(13)
C19 .0442(10) .0634(13) .1002(17) -.0015(9) -.0010(11) .0158(13)
C20 .0446(9) .0569(11) .0658(11) .0000(8) .0039(8) .0037(9)
C21 .0467(9) .0459(9) .0354(7) -.0008(7) .0073(6) .0036(7)
C22 .0476(9) .0482(9) .0410(8) -.0074(7) .0046(7) .0047(7)
C23 .0485(9) .0393(8) .0387(8) .0004(7) .0049(6) .0027(6)
C24 .0483(9) .0492(9) .0337(7) -.0004(7) .0057(6) .0024(7)
C25 .0608(12) .0674(13) .0552(11) .0138(10) .0115(9) .0060(10)
C26 .0537(12) .115(2) .0805(16) .0194(14) .0141(11) .0049(15)
C27 .0605(14) .120(2) .0926(18) -.0210(15) .0231(12) .0044(17)
C28 .0819(16) .0694(14) .0840(16) -.0208(12) .0226(13) .0095(12)
C29 .0599(11) .0531(11) .0605(11) -.0017(9) .0119(9) .0079(9)
C30 .0495(9) .0394(8) .0388(8) -.0013(7) .0029(7) .0058(7)
C31 .0526(10) .0515(10) .0427(9) -.0035(8) .0043(7) .0010(7)
C32 .0685(12) .0686(13) .0448(9) -.0080(10) -.0005(9) -.0054(9)
C33 .0604(12) .0725(14) .0620(12) -.0057(10) -.0128(9) -.0020(10)
C34 .0482(10) .0678(13) .0686(13) .0025(9) .0000(9) .0046(10)
C35 .0552(10) .0567(11) .0477(10) .0055(9) .0069(8) .0030(8)

loop_
_atom_type_symbol
_atom_type_description
_atom_type_scat_dispersion_real
_atom_type_scat_dispersion_imag
_atom_type_scat_source
C C .0033 .0016 'International Tables Vol C Tables 4.2.6.8 and 6.1.1.4'
H H .0000 .0000 'International Tables Vol C Tables 4.2.6.8 and 6.1.1.4'
N N .0061 .0033 'International Tables Vol C Tables 4.2.6.8 and 6.1.1.4'
O O .0106 .0060 'International Tables Vol C Tables 4.2.6.8 and 6.1.1.4'
Cl Cl .1484 .1585 'International Tables Vol C Tables 4.2.6.8 and 6.1.1.4'

loop_
_geom_angle_atom_site_label_1
_geom_angle_atom_site_label_2
_geom_angle_atom_site_label_3
_geom_angle
_geom_angle_publ_flag
C7 N1 C6 132.96(14) y
C7 N1 C21 95.54(13) y
C6 N1 C21 131.50(13) y
C2 C1 C6 119.63(16) ?
C3 C2 C1 120.04(17) ?
C2 C3 C4 120.80(18) ?
C2 C3 Cl1 119.75(15) ?
C4 C3 Cl1 119.44(15) ?
C3 C4 C5 119.61(17) ?
C6 C5 C4 120.08(16) ?
C5 C6 C1 119.84(16) ?
C5 C6 N1 119.79(14) ?
C1 C6 N1 120.38(15) ?
O1 C7 N1 131.52(16) y
O1 C7 C8 135.59(16) ?
N1 C7 C8 92.88(12) ?
C9 C8 C15 111.86(14) ?
C9 C8 C7 114.56(13) ?
C15 C8 C7 112.39(14) ?
C9 C8 C21 114.27(14) ?
C15 C8 C21 116.69(13) ?
C7 C8 C21 84.53(12) ?
C10' C9 C14 113.9(6) ?
C10' C9 C10 23.7(12) ?
C14 C9 C10 118.9(4) ?
C10' C9 C8 123.6(5) ?
C14 C9 C8 120.06(15) ?
C10 C9 C8 120.5(4) ?
C11 C10 C9 118.3(7) ?
C10 C11 C12 119.5(6) ?
C9 C10' C11' 123.5(9) ?
C12 C11' C10' 119.8(9) ?
C11' C12 C13 114.8(7) ?
C11' C12 C11 30.7(15) ?
C13 C12 C11 119.2(4) ?
C12 C13 C14 120.4(2) ?
C9 C14 C13 121.43(19) ?
C20 C15 C16 118.43(17) ?
C20 C15 C8 123.40(16) ?
C16 C15 C8 118.14(15) ?
C17 C16 C15 120.9(2) ?
C18 C17 C16 120.3(2) ?
C17 C18 C19 119.7(2) ?
C18 C19 C20 120.8(2) ?
C15 C20 C19 119.8(2) ?
N1 C21 C22 114.32(13) ?
N1 C21 C8 87.00(11) ?
C22 C21 C8 117.47(14) ?
C23 C22 C21 126.59(15) ?
C22 C23 C30 119.98(15) ?
C22 C23 C24 122.24(15) ?
C30 C23 C24 117.77(13) ?
C25 C24 C29 118.20(17) ?
C25 C24 C23 122.13(16) ?
C29 C24 C23 119.66(16) ?
C24 C25 C26 120.6(2) ?
C27 C26 C25 120.0(2) ?
C28 C27 C26 120.2(2) ?
C27 C28 C29 120.1(2) ?
C28 C29 C24 120.9(2) ?
C31 C30 C35 117.98(16) ?
C31 C30 C23 120.33(15) ?
C35 C30 C23 121.65(15) ?
C32 C31 C30 120.71(17) ?
C33 C32 C31 120.16(18) ?
C32 C33 C34 120.34(18) ?
C33 C34 C35 119.99(18) ?
C34 C35 C30 120.77(17) ?

loop_
_geom_bond_atom_site_label_1
_geom_bond_atom_site_label_2
_geom_bond_site_symmetry_2
_geom_bond_distance
_geom_bond_publ_flag
Cl1 C3 . 1.7335(19) y
O1 C7 . 1.205(2) y
N1 C7 . 1.367(2) y
N1 C6 . 1.411(2) y
N1 C21 . 1.482(2) y
C1 C2 . 1.382(3) ?
C1 C6 . 1.392(2) ?
C2 C3 . 1.370(3) ?
C3 C4 . 1.374(3) ?
C4 C5 . 1.387(3) ?
C5 C6 . 1.377(2) ?
C7 C8 . 1.549(2) y
C8 C9 . 1.514(2) y
C8 C15 . 1.517(2) y
C8 C21 . 1.591(2) y
C9 C10' . 1.327(12) ?
C9 C14 . 1.371(3) ?
C9 C10 . 1.452(9) ?
C10 C11 . 1.377(9) ?
C11 C12 . 1.447(12) ?
C10' C11' . 1.379(10) ?
C11' C12 . 1.327(13) ?
C12 C13 . 1.357(4) ?
C13 C14 . 1.379(3) ?
C15 C20 . 1.384(2) ?
C15 C16 . 1.387(3) ?
C16 C17 . 1.381(3) ?
C17 C18 . 1.364(4) ?
C18 C19 . 1.367(3) ?
C19 C20 . 1.394(3) ?
C21 C22 . 1.493(2) ?
C22 C23 . 1.337(2) ?
C23 C30 . 1.489(2) ?
C23 C24 . 1.492(2) ?
C24 C25 . 1.387(3) ?
C24 C29 . 1.390(2) ?
C25 C26 . 1.389(3) ?
C26 C27 . 1.377(4) ?
C27 C28 . 1.363(4) ?
C28 C29 . 1.387(3) ?
C30 C31 . 1.393(2) ?
C30 C35 . 1.399(2) ?
C31 C32 . 1.388(3) ?
C32 C33 . 1.366(3) ?
C33 C34 . 1.378(3) ?
C34 C35 . 1.381(3) ?

loop_
_geom_torsion_atom_site_label_1
_geom_torsion_atom_site_label_2
_geom_torsion_atom_site_label_3
_geom_torsion_atom_site_label_4
_geom_torsion
C6 C1 C2 C3 -.1(3)
C1 C2 C3 C4 .2(3)
C1 C2 C3 Cl1 179.50(16)
C2 C3 C4 C5 .3(3)
Cl1 C3 C4 C5 -178.95(15)
C3 C4 C5 C6 -1.1(3)
C4 C5 C6 C1 1.2(3)
C4 C5 C6 N1 -178.68(17)
C2 C1 C6 C5 -.7(3)
C2 C1 C6 N1 179.24(17)
C7 N1 C6 C5 169.59(18)
C21 N1 C6 C5 -11.5(3)
C7 N1 C6 C1 -10.3(3)
C21 N1 C6 C1 168.61(16)
C6 N1 C7 O1 2.0(3)
C21 N1 C7 O1 -177.2(2)
C6 N1 C7 C8 -178.98(17)
C21 N1 C7 C8 1.83(13)
O1 C7 C8 C9 -68.6(3)
N1 C7 C8 C9 112.51(15)
O1 C7 C8 C15 60.6(3)
N1 C7 C8 C15 -118.36(15)
O1 C7 C8 C21 177.2(2)
N1 C7 C8 C21 -1.71(12)
C15 C8 C9 C10' -145.6(17)
C7 C8 C9 C10' -16.2(17)
C21 C8 C9 C10' 79.1(17)
C15 C8 C9 C14 53.4(2)
C7 C8 C9 C14 -177.19(17)
C21 C8 C9 C14 -82.0(2)
C15 C8 C9 C10 -117.7(5)
C7 C8 C9 C10 11.7(5)
C21 C8 C9 C10 106.9(5)
C10' C9 C10 C11 -76.0(19)
C14 C9 C10 C11 7.9(7)
C8 C9 C10 C11 179.1(5)
C9 C10 C11 C12 5.6(9)
C14 C9 C10' C11' -9.7(14)
C10 C9 C10' C11' 98(2)
C8 C9 C10' C11' -171.8(8)
C9 C10' C11' C12 -11.0(16)
C10' C11' C12 C13 27(2)
C10' C11' C12 C11 -79.2(19)
C10 C11 C12 C11' 74.5(12)
C10 C11 C12 C13 -15.5(10)
C11' C12 C13 C14 -23(2)
C11 C12 C13 C14 11.6(7)
C10' C9 C14 C13 13.7(16)
C10 C9 C14 C13 -12.2(5)
C8 C9 C14 C13 176.5(2)
C12 C13 C14 C9 2.3(4)
C9 C8 C15 C20 -108.96(19)
C7 C8 C15 C20 120.52(18)
C21 C8 C15 C20 25.3(2)
C9 C8 C15 C16 69.2(2)
C7 C8 C15 C16 -61.4(2)
C21 C8 C15 C16 -156.62(16)
C20 C15 C16 C17 -1.0(3)
C8 C15 C16 C17 -179.25(19)
C15 C16 C17 C18 1.3(3)
C16 C17 C18 C19 -.9(4)
C17 C18 C19 C20 .1(3)
C16 C15 C20 C19 .3(3)
C8 C15 C20 C19 178.42(18)
C18 C19 C20 C15 .1(3)
C7 N1 C21 C22 -120.68(15)
C6 N1 C21 C22 60.1(2)
C7 N1 C21 C8 -1.78(13)
C6 N1 C21 C8 179.01(17)
C9 C8 C21 N1 -112.94(14)
C15 C8 C21 N1 113.92(14)
C7 C8 C21 N1 1.58(11)
C9 C8 C21 C22 3.0(2)
C15 C8 C21 C22 -130.14(15)
C7 C8 C21 C22 117.52(15)
N1 C21 C22 C23 -158.94(17)
C8 C21 C22 C23 101.3(2)
C21 C22 C23 C30 -177.98(16)
C21 C22 C23 C24 .8(3)
C22 C23 C24 C25 67.9(2)
C30 C23 C24 C25 -113.23(19)
C22 C23 C24 C29 -110.9(2)
C30 C23 C24 C29 68.0(2)
C29 C24 C25 C26 1.0(3)
C23 C24 C25 C26 -177.84(19)
C24 C25 C26 C27 .1(4)
C25 C26 C27 C28 .0(4)
C26 C27 C28 C29 -1.1(4)
C27 C28 C29 C24 2.3(4)
C25 C24 C29 C28 -2.2(3)
C23 C24 C29 C28 176.68(19)
C22 C23 C30 C31 -145.48(17)
C24 C23 C30 C31 35.7(2)
C22 C23 C30 C35 32.0(2)
C24 C23 C30 C35 -146.90(17)
C35 C30 C31 C32 -2.4(3)
C23 C30 C31 C32 175.13(17)
C30 C31 C32 C33 .9(3)
C31 C32 C33 C34 .2(3)
C32 C33 C34 C35 .3(3)
C33 C34 C35 C30 -1.8(3)
C31 C30 C35 C34 2.8(3)
C23 C30 C35 C34 -174.66(17)
